data_7021806
loop_
_publ_author_name
'Mart\'inez-Lillo, Jos\'e'
'Dolan, Neil'
'Brechin, Euan K.'

_publ_section_title
;
 A cationic and ferromagnetic hexametallic Mn(iii) single-molecule magnet
 based on the salicylamidoxime ligand.
;
_journal_issue 36
_journal_name_full 'Dalton transactions (Cambridge, England : 2003)'
_journal_page_first 12824
_journal_page_last 12827
_journal_paper_doi 10.1039/c3dt51512e
_journal_volume 42
_journal_year 2013
_chemical_formula_moiety 'C76 H78 Mn6 N18 O16, 2(Cl O4), 4(C2 H6 O)'
_chemical_formula_sum 'C84 H102 Cl2 Mn6 N18 O28'
_chemical_formula_weight 2212.37
_chemical_name_systematic
;
 ?
;
_space_group_crystal_system monoclinic
_space_group_IT_number 14
_space_group_name_Hall '-P 2yn'
_space_group_name_H-M_alt 'P 1 21/n 1'
_symmetry_space_group_name_Hall '-P 2yn'
_symmetry_space_group_name_H-M 'P 1 21/n 1'
_atom_sites_solution_hydrogens geom
_atom_sites_solution_primary direct
_atom_sites_solution_secondary difmap
_audit_creation_method SHELXL-2013
_cell_angle_alpha 90
_cell_angle_beta 102.872(6)
_cell_angle_gamma 90
_cell_formula_units_Z 2
_cell_length_a 13.0388(7)
_cell_length_b 22.7720(10)
_cell_length_c 16.4868(11)
_cell_measurement_reflns_used 9941
_cell_measurement_temperature 120(2)
_cell_measurement_theta_max 79.5741
_cell_measurement_theta_min 3.3629
_cell_volume 4772.2(5)
_computing_cell_refinement 'CrysAlisPro (Agilent Technologies, 2011)'
_computing_data_collection 'CrysAlisPro (Agilent Technologies, 2011)'
_computing_data_reduction 'CrysAlisPro (Agilent Technologies, 2011)'
_computing_molecular_graphics 'DIAMOND (Brandenburg & Putz, 1999)'
_computing_publication_material 'SHELXTL (Sheldrick, 2008) and local programs'
_computing_structure_refinement 'SHELXL-2013 (Sheldrick, 2013)'
_computing_structure_solution 'SHELXTL (Sheldrick, 2008)'
_diffrn_ambient_temperature 120(2)
_diffrn_detector_area_resol_mean 10.3147
_diffrn_measured_fraction_theta_full 0.998
_diffrn_measured_fraction_theta_max 0.944
_diffrn_measurement_device_type 'Agilent Technologies SuperNova'
_diffrn_measurement_method '\w scans'
_diffrn_radiation_type MoK\a
_diffrn_radiation_wavelength 0.71073
_diffrn_reflns_av_R_equivalents 0.0524
_diffrn_reflns_av_unetI/netI 0.0544
_diffrn_reflns_Laue_measured_fraction_full 0.998
_diffrn_reflns_Laue_measured_fraction_max 0.944
_diffrn_reflns_limit_h_max 16
_diffrn_reflns_limit_h_min -16
_diffrn_reflns_limit_k_max 28
_diffrn_reflns_limit_k_min -28
_diffrn_reflns_limit_l_max 15
_diffrn_reflns_limit_l_min -20
_diffrn_reflns_number 36867
_diffrn_reflns_point_group_measured_fraction_full 0.998
_diffrn_reflns_point_group_measured_fraction_max 0.944
_diffrn_reflns_theta_full 25.242
_diffrn_reflns_theta_max 26.983
_diffrn_reflns_theta_min 1.551
_exptl_absorpt_coefficient_mu 0.912
_exptl_absorpt_correction_T_max 0.637
_exptl_absorpt_correction_T_min 0.236
_exptl_absorpt_correction_type gaussian
_exptl_absorpt_process_details
;
CrysAlisPro, Agilent Technologies,
Version 1.171.36.21 (release 14-08-2012 CrysAlis171 .NET)
(compiled Sep 14 2012,17:21:16)
Numerical absorption correction based on gaussian integration over
   a multifaceted crystal model
;
_exptl_crystal_colour black
_exptl_crystal_density_diffrn 1.540
_exptl_crystal_description block
_exptl_crystal_F_000 2280
_exptl_crystal_size_max 0.383
_exptl_crystal_size_mid 0.144
_exptl_crystal_size_min 0.072
_refine_diff_density_max 1.204
_refine_diff_density_min -1.676
_refine_diff_density_rms 0.118
_refine_ls_extinction_method none
_refine_ls_goodness_of_fit_ref 1.043
_refine_ls_hydrogen_treatment constr
_refine_ls_matrix_type full
_refine_ls_number_parameters 618
_refine_ls_number_reflns 9828
_refine_ls_number_restraints 2
_refine_ls_restrained_S_all 1.050
_refine_ls_R_factor_all 0.1186
_refine_ls_R_factor_gt 0.0812
_refine_ls_shift/su_max 0.003
_refine_ls_shift/su_mean 0.000
_refine_ls_structure_factor_coef Fsqd
_refine_ls_weighting_details
;
 w=1/[\s^2^(Fo^2^)+(0.1016P)^2^+23.1530P]
 where P=(Fo^2^+2Fc^2^)/3
;
_refine_ls_weighting_scheme calc
_refine_ls_wR_factor_gt 0.2070
_refine_ls_wR_factor_ref 0.2328
_reflns_Friedel_coverage 0.000
_reflns_number_gt 6738
_reflns_number_total 9828
_reflns_threshold_expression 'I > 2\s(I)'
_cod_data_source_file c3dt51512e.txt
_cod_data_source_block compound1
_cod_database_code 7021806
_shelx_space_group_comment
;
The symmetry employed for this shelxl refinement is uniquely defined
by the following loop, which should always be used as a source of
symmetry information in preference to the above space-group names.
They are only intended as comments.
;
_shelx_estimated_absorpt_t_min 0.721
_shelx_estimated_absorpt_t_max 0.937

loop_
_space_group_symop_operation_xyz
'x, y, z'
'-x+1/2, y+1/2, -z+1/2'
'-x, -y, -z'
'x-1/2, -y-1/2, z-1/2'

loop_
_atom_site_label
_atom_site_type_symbol
_atom_site_fract_x
_atom_site_fract_y
_atom_site_fract_z
_atom_site_U_iso_or_equiv
_atom_site_adp_type
_atom_site_occupancy
_atom_site_site_symmetry_multiplicity
_atom_site_calc_flag
_atom_site_refinement_flags_posn
_atom_site_refinement_flags_adp
_atom_site_refinement_flags_occupancy
_atom_site_disorder_assembly
_atom_site_disorder_group
Mn1 Mn 0.05748(7) 0.03134(4) 0.58582(6) 0.0318(2) Uani 1 1 d . . . . .
Mn2 Mn -0.13203(8) 0.04013(4) 0.68635(6) 0.0343(2) Uani 1 1 d . . . . .
Mn3 Mn -0.05707(7) -0.08813(4) 0.63281(6) 0.0334(2) Uani 1 1 d . . . . .
Cl1 Cl 0.46391(13) 0.13587(7) 0.06463(10) 0.0393(4) Uani 1 1 d . . . . .
O1 O -0.0345(3) -0.00572(17) 0.6434(2) 0.0289(8) Uani 1 1 d . . . . .
O2 O 0.1404(3) 0.07094(17) 0.5197(3) 0.0326(9) Uani 1 1 d . . . . .
O3 O -0.0848(3) 0.11030(16) 0.6450(3) 0.0308(9) Uani 1 1 d . . . . .
O4 O -0.2368(3) 0.08252(18) 0.7242(3) 0.0366(10) Uani 1 1 d . . . . .
O5 O -0.1865(3) -0.08242(17) 0.6656(3) 0.0353(10) Uani 1 1 d . . . . .
O6 O -0.0807(3) -0.16954(17) 0.6144(3) 0.0329(9) Uani 1 1 d . . . . .
O7 O -0.2495(3) 0.02677(18) 0.5525(3) 0.0360(10) Uani 1 1 d D . . . .
H7A H -0.2262 -0.0012 0.5286 0.043 Uiso 1 1 calc R U . . .
O8 O -0.0807(3) 0.04280(16) 0.4650(2) 0.0284(8) Uani 1 1 d . . . . .
O9 O -0.2605(4) -0.2085(2) 0.6801(3) 0.0561(13) Uani 1 1 d . . . . .
H9A H -0.2137 -0.1990 0.6549 0.084 Uiso 1 1 calc R U . . .
O11 O 0.5351(4) 0.1797(2) 0.0479(4) 0.0547(14) Uani 1 1 d . . . . .
O12 O 0.4709(8) 0.0854(3) 0.0196(6) 0.136(4) Uani 1 1 d . . . . .
O13 O 0.4807(6) 0.1243(4) 0.1498(4) 0.097(3) Uani 1 1 d . . . . .
O14 O 0.3582(6) 0.1545(4) 0.0405(7) 0.128(4) Uani 1 1 d . . . . .
N1 N 0.0135(4) 0.1070(2) 0.6248(3) 0.0311(11) Uani 1 1 d . . . . .
N2 N 0.0008(4) 0.2078(2) 0.6266(4) 0.0412(13) Uani 1 1 d . . . . .
H2A H -0.0601 0.2054 0.6410 0.049 Uiso 1 1 calc R U . . .
H2B H 0.0277 0.2425 0.6198 0.049 Uiso 1 1 calc R U . . .
N3 N -0.1937(4) -0.0337(2) 0.7159(3) 0.0323(11) Uani 1 1 d . . . . .
N4 N -0.3032(5) -0.0935(2) 0.7699(4) 0.0424(13) Uani 1 1 d . . . . .
H4A H -0.2895 -0.1230 0.7396 0.051 Uiso 1 1 calc R U . . .
H4B H -0.3465 -0.0983 0.8033 0.051 Uiso 1 1 calc R U . . .
N5 N 0.0650(4) -0.0922(2) 0.5828(3) 0.0302(10) Uani 1 1 d . . . . .
N6 N 0.1955(4) -0.1362(2) 0.5294(3) 0.0356(12) Uani 1 1 d . . . . .
H6A H 0.2078 -0.1032 0.5055 0.043 Uiso 1 1 calc R U . . .
H6B H 0.2322 -0.1679 0.5242 0.043 Uiso 1 1 calc R U . . .
N7 N 0.2083(4) 0.0219(2) 0.6875(3) 0.0365(12) Uani 1 1 d . . . . .
N8 N -0.0236(4) 0.0598(2) 0.8163(3) 0.0382(12) Uani 1 1 d . . . . .
N9 N 0.0326(4) -0.1123(2) 0.7657(3) 0.0378(12) Uani 1 1 d . . . . .
C1 C 0.1976(5) 0.1189(2) 0.5514(4) 0.0333(13) Uani 1 1 d . . . . .
C2 C 0.1578(5) 0.1625(3) 0.5969(4) 0.0347(13) Uani 1 1 d . . . . .
C3 C 0.2208(5) 0.2107(3) 0.6272(4) 0.0394(15) Uani 1 1 d . . . . .
H3A H 0.1930 0.2411 0.6554 0.047 Uiso 1 1 calc R U . . .
C4 C 0.3230(5) 0.2151(3) 0.6170(5) 0.0476(17) Uani 1 1 d . . . . .
H4C H 0.3661 0.2472 0.6402 0.057 Uiso 1 1 calc R U . . .
C5 C 0.3618(6) 0.1718(3) 0.5722(5) 0.0529(19) Uani 1 1 d . . . . .
H5B H 0.4315 0.1746 0.5640 0.063 Uiso 1 1 calc R U . . .
C6 C 0.2988(5) 0.1248(3) 0.5396(5) 0.0440(16) Uani 1 1 d . . . . .
H6C H 0.3258 0.0959 0.5083 0.053 Uiso 1 1 calc R U . . .
C7 C 0.0526(5) 0.1590(2) 0.6149(4) 0.0307(12) Uani 1 1 d . . . . .
C8 C -0.2723(5) 0.0674(3) 0.7909(4) 0.0335(13) Uani 1 1 d . . . . .
C9 C -0.2815(5) 0.0080(3) 0.8153(4) 0.0318(12) Uani 1 1 d . . . . .
C10 C -0.3172(5) -0.0029(3) 0.8872(4) 0.0368(14) Uani 1 1 d . . . . .
H10B H -0.3206 -0.0424 0.9051 0.044 Uiso 1 1 calc R U . . .
C11 C -0.3478(5) 0.0416(3) 0.9336(4) 0.0403(15) Uani 1 1 d . . . . .
H11B H -0.3721 0.0327 0.9823 0.048 Uiso 1 1 calc R U . . .
C12 C -0.3427(5) 0.0992(3) 0.9084(4) 0.0429(16) Uani 1 1 d . . . . .
H12B H -0.3654 0.1301 0.9390 0.052 Uiso 1 1 calc R U . . .
C13 C -0.3048(5) 0.1117(3) 0.8389(4) 0.0398(15) Uani 1 1 d . . . . .
H13B H -0.3004 0.1516 0.8228 0.048 Uiso 1 1 calc R U . . .
C14 C -0.2581(5) -0.0413(3) 0.7652(4) 0.0339(13) Uani 1 1 d . . . . .
C15 C 0.0011(5) -0.2070(2) 0.6287(4) 0.0329(13) Uani 1 1 d . . . . .
C16 C 0.1003(5) -0.1940(2) 0.6123(4) 0.0336(13) Uani 1 1 d . . . . .
C17 C 0.1809(5) -0.2360(3) 0.6307(4) 0.0373(14) Uani 1 1 d . . . . .
H17A H 0.2482 -0.2268 0.6211 0.045 Uiso 1 1 calc R U . . .
C18 C 0.1642(6) -0.2905(3) 0.6625(4) 0.0431(16) Uani 1 1 d . . . . .
H18A H 0.2198 -0.3183 0.6754 0.052 Uiso 1 1 calc R U . . .
C19 C 0.0649(6) -0.3040(3) 0.6753(5) 0.0454(16) Uani 1 1 d . . . . .
H19A H 0.0519 -0.3418 0.6952 0.054 Uiso 1 1 calc R U . . .
C20 C -0.0147(5) -0.2629(3) 0.6592(4) 0.0392(15) Uani 1 1 d . . . . .
H20A H -0.0817 -0.2727 0.6691 0.047 Uiso 1 1 calc R U . . .
C21 C 0.1221(5) -0.1382(2) 0.5730(4) 0.0304(12) Uani 1 1 d . . . . .
C22 C 0.2872(6) -0.0118(3) 0.6748(5) 0.0496(18) Uani 1 1 d . . . . .
H22A H 0.2789 -0.0317 0.6231 0.060 Uiso 1 1 calc R U . . .
C23 C 0.3796(6) -0.0190(4) 0.7330(6) 0.067(3) Uani 1 1 d . . . . .
H23A H 0.4337 -0.0436 0.7219 0.080 Uiso 1 1 calc R U . . .
C24 C 0.3923(6) 0.0103(4) 0.8084(6) 0.070(3) Uani 1 1 d . . . . .
H24A H 0.4548 0.0053 0.8503 0.083 Uiso 1 1 calc R U . . .
C25 C 0.3142(6) 0.0462(3) 0.8216(5) 0.0524(19) Uani 1 1 d . . . . .
H25A H 0.3220 0.0677 0.8720 0.063 Uiso 1 1 calc R U . . .
C26 C 0.2220(5) 0.0509(3) 0.7592(5) 0.0426(16) Uani 1 1 d . . . . .
H26A H 0.1671 0.0756 0.7685 0.051 Uiso 1 1 calc R U . . .
C27 C 0.0054(6) 0.1164(3) 0.8333(5) 0.0451(16) Uani 1 1 d . . . . .
H27A H -0.0246 0.1460 0.7945 0.054 Uiso 1 1 calc R U . . .
C28 C 0.0771(6) 0.1327(3) 0.9047(5) 0.0511(18) Uani 1 1 d . . . . .
H28A H 0.0953 0.1729 0.9149 0.061 Uiso 1 1 calc R U . . .
C29 C 0.1215(6) 0.0905(4) 0.9606(5) 0.056(2) Uani 1 1 d . . . . .
H29A H 0.1723 0.1008 1.0093 0.067 Uiso 1 1 calc R U . . .
C30 C 0.0912(6) 0.0325(3) 0.9452(5) 0.0515(19) Uani 1 1 d . . . . .
H30A H 0.1198 0.0024 0.9835 0.062 Uiso 1 1 calc R U . . .
C31 C 0.0184(6) 0.0194(3) 0.8725(4) 0.0428(15) Uani 1 1 d . . . . .
H31A H -0.0027 -0.0204 0.8622 0.051 Uiso 1 1 calc R U . . .
C32 C -0.0203(6) -0.1381(3) 0.8167(4) 0.0438(16) Uani 1 1 d . . . . .
H32A H -0.0921 -0.1476 0.7952 0.053 Uiso 1 1 calc R U . . .
C33 C 0.0232(7) -0.1517(3) 0.8985(5) 0.0513(18) Uani 1 1 d . . . . .
H33A H -0.0179 -0.1698 0.9323 0.062 Uiso 1 1 calc R U . . .
C34 C 0.1272(8) -0.1386(3) 0.9303(5) 0.060(2) Uani 1 1 d . . . . .
H34A H 0.1587 -0.1464 0.9870 0.072 Uiso 1 1 calc R U . . .
C35 C 0.1853(7) -0.1137(3) 0.8783(5) 0.056(2) Uani 1 1 d . . . . .
H35A H 0.2580 -0.1054 0.8981 0.068 Uiso 1 1 calc R U . . .
C36 C 0.1346(6) -0.1010(3) 0.7955(5) 0.0451(16) Uani 1 1 d . . . . .
H36A H 0.1741 -0.0837 0.7598 0.054 Uiso 1 1 calc R U . . .
C37 C -0.3634(5) 0.0193(3) 0.5443(6) 0.0519(19) Uani 1 1 d D . . . .
H37A H -0.3772 -0.0052 0.5903 0.062 Uiso 1 1 calc R U . . .
H37B H -0.3950 -0.0002 0.4909 0.062 Uiso 1 1 calc R U . . .
C38 C -0.4106(6) 0.0800(3) 0.5471(7) 0.070(3) Uani 1 1 d D . . . .
H38A H -0.4867 0.0766 0.5420 0.104 Uiso 1 1 calc R U . . .
H38B H -0.3969 0.1038 0.5011 0.104 Uiso 1 1 calc R U . . .
H38C H -0.3786 0.0990 0.6001 0.104 Uiso 1 1 calc R U . . .
C39 C -0.3431(10) -0.2322(6) 0.6256(8) 0.103(4) Uani 1 1 d . . . . .
H39A H -0.3445 -0.2748 0.6377 0.124 Uiso 1 1 calc R U . . .
H39B H -0.3295 -0.2282 0.5691 0.124 Uiso 1 1 calc R U . . .
C40 C -0.4549(13) -0.2070(7) 0.6232(11) 0.148(7) Uani 1 1 d . . . . .
H40A H -0.5069 -0.2281 0.5812 0.222 Uiso 1 1 calc R U . . .
H40B H -0.4565 -0.1652 0.6091 0.222 Uiso 1 1 calc R U . . .
H40C H -0.4717 -0.2120 0.6779 0.222 Uiso 1 1 calc R U . . .
O10 O -0.2992(9) 0.2456(4) 0.5264(6) 0.050 Uiso 0.577(10) 1 d . U P A 1
H10 H -0.2543 0.2563 0.5000 0.060 Uiso 0.577(10) 1 calc R U P A 1
C41 C -0.2633(10) 0.2660(6) 0.6202(8) 0.050 Uiso 0.577(10) 1 d D U P A 1
H41A H -0.3215 0.2878 0.6361 0.060 Uiso 0.577(10) 1 calc R U P A 1
H41B H -0.2027 0.2931 0.6257 0.060 Uiso 0.577(10) 1 calc R U P A 1
C42 C -0.2300(19) 0.2108(10) 0.6831(13) 0.050 Uiso 0.577(10) 1 d D U P A 1
H42A H -0.2920 0.1865 0.6831 0.075 Uiso 0.577(10) 1 calc R U P A 1
H42B H -0.2012 0.2254 0.7395 0.075 Uiso 0.577(10) 1 calc R U P A 1
H42C H -0.1766 0.1872 0.6646 0.075 Uiso 0.577(10) 1 calc R U P A 1
O10' O -0.2528(12) 0.2499(6) 0.5413(9) 0.050 Uiso 0.423(10) 1 d D U P A 2
H10' H -0.1879 0.2464 0.5613 0.060 Uiso 0.423(10) 1 calc R U P A 2
C41' C -0.3190(13) 0.2263(8) 0.6098(10) 0.050 Uiso 0.423(10) 1 d D U P A 2
H41C H -0.3639 0.1922 0.5881 0.060 Uiso 0.423(10) 1 calc R U P A 2
H41D H -0.3635 0.2578 0.6251 0.060 Uiso 0.423(10) 1 calc R U P A 2
C42' C -0.220(2) 0.2065(14) 0.6937(18) 0.050 Uiso 0.423(10) 1 d . U P A 2
H42D H -0.2152 0.1636 0.6976 0.075 Uiso 0.423(10) 1 calc R U P A 2
H42E H -0.2346 0.2225 0.7450 0.075 Uiso 0.423(10) 1 calc R U P A 2
H42F H -0.1524 0.2222 0.6860 0.075 Uiso 0.423(10) 1 calc R U P A 2

loop_
_atom_site_aniso_label
_atom_site_aniso_U_11
_atom_site_aniso_U_22
_atom_site_aniso_U_33
_atom_site_aniso_U_23
_atom_site_aniso_U_13
_atom_site_aniso_U_12
Mn1 0.0337(5) 0.0250(4) 0.0349(5) -0.0023(4) 0.0038(4) -0.0001(3)
Mn2 0.0392(5) 0.0268(4) 0.0373(6) -0.0015(4) 0.0091(4) 0.0019(4)
Mn3 0.0369(5) 0.0262(4) 0.0365(5) -0.0012(4) 0.0070(4) 0.0016(3)
Cl1 0.0526(9) 0.0314(7) 0.0367(9) -0.0030(6) 0.0162(7) -0.0041(6)
O1 0.034(2) 0.0259(19) 0.026(2) -0.0029(16) 0.0038(17) 0.0011(15)
O2 0.030(2) 0.0239(18) 0.041(3) -0.0029(18) 0.0025(18) -0.0010(15)
O3 0.035(2) 0.0239(18) 0.034(2) -0.0015(17) 0.0106(18) 0.0038(15)
O4 0.044(2) 0.030(2) 0.038(3) 0.0011(18) 0.012(2) 0.0081(17)
O5 0.042(2) 0.026(2) 0.039(3) -0.0069(18) 0.011(2) -0.0021(17)
O6 0.038(2) 0.028(2) 0.031(2) 0.0023(17) 0.0036(18) 0.0017(16)
O7 0.032(2) 0.033(2) 0.041(3) -0.0026(19) 0.0035(19) 0.0000(17)
O8 0.033(2) 0.0256(18) 0.025(2) 0.0017(16) 0.0030(16) -0.0011(15)
O9 0.058(3) 0.062(3) 0.050(3) 0.005(3) 0.014(3) 0.001(3)
O11 0.074(4) 0.036(2) 0.064(4) -0.013(2) 0.036(3) -0.016(2)
O12 0.208(10) 0.090(5) 0.162(8) -0.084(6) 0.151(8) -0.090(6)
O13 0.094(5) 0.127(7) 0.065(4) 0.028(4) 0.006(4) -0.052(5)
O14 0.066(5) 0.123(7) 0.198(10) 0.094(7) 0.034(6) 0.013(4)
N1 0.032(2) 0.025(2) 0.033(3) 0.000(2) 0.002(2) -0.0017(18)
N2 0.044(3) 0.021(2) 0.059(4) 0.000(2) 0.013(3) 0.002(2)
N3 0.044(3) 0.028(2) 0.026(3) -0.005(2) 0.012(2) 0.001(2)
N4 0.054(3) 0.036(3) 0.042(3) -0.005(2) 0.021(3) -0.002(2)
N5 0.034(3) 0.021(2) 0.033(3) 0.003(2) 0.003(2) 0.0009(18)
N6 0.043(3) 0.026(2) 0.039(3) 0.002(2) 0.013(2) 0.005(2)
N7 0.038(3) 0.027(2) 0.040(3) 0.003(2) -0.001(2) 0.000(2)
N8 0.045(3) 0.032(3) 0.035(3) -0.006(2) 0.005(2) 0.002(2)
N9 0.050(3) 0.028(2) 0.032(3) -0.001(2) 0.001(2) 0.004(2)
C1 0.041(3) 0.025(3) 0.031(3) 0.005(2) 0.002(3) -0.002(2)
C2 0.034(3) 0.029(3) 0.038(4) 0.003(3) 0.001(3) 0.000(2)
C3 0.043(3) 0.033(3) 0.040(4) -0.001(3) 0.005(3) -0.005(3)
C4 0.037(3) 0.041(4) 0.062(5) -0.007(3) 0.006(3) -0.008(3)
C5 0.039(4) 0.043(4) 0.075(6) -0.007(4) 0.009(4) -0.006(3)
C6 0.032(3) 0.037(3) 0.062(5) -0.005(3) 0.009(3) 0.000(3)
C7 0.037(3) 0.024(3) 0.029(3) 0.003(2) 0.003(2) -0.002(2)
C8 0.039(3) 0.035(3) 0.026(3) -0.002(3) 0.006(3) 0.003(2)
C9 0.030(3) 0.035(3) 0.031(3) -0.004(3) 0.007(2) 0.001(2)
C10 0.036(3) 0.035(3) 0.036(4) -0.002(3) 0.001(3) 0.000(2)
C11 0.039(3) 0.049(4) 0.032(4) -0.006(3) 0.006(3) -0.004(3)
C12 0.040(3) 0.046(4) 0.042(4) -0.012(3) 0.008(3) 0.002(3)
C13 0.038(3) 0.036(3) 0.046(4) -0.006(3) 0.009(3) 0.005(3)
C14 0.043(3) 0.033(3) 0.024(3) 0.001(2) 0.006(3) 0.005(2)
C15 0.039(3) 0.025(3) 0.033(3) -0.001(2) 0.003(3) -0.001(2)
C16 0.039(3) 0.025(3) 0.036(3) 0.000(2) 0.006(3) 0.003(2)
C17 0.048(4) 0.033(3) 0.033(3) 0.002(3) 0.011(3) 0.005(3)
C18 0.051(4) 0.032(3) 0.044(4) 0.004(3) 0.004(3) 0.010(3)
C19 0.053(4) 0.032(3) 0.051(4) 0.003(3) 0.010(3) 0.000(3)
C20 0.044(4) 0.031(3) 0.043(4) -0.002(3) 0.010(3) -0.001(3)
C21 0.036(3) 0.026(3) 0.028(3) -0.003(2) 0.005(2) 0.004(2)
C22 0.043(4) 0.041(4) 0.060(5) -0.010(3) 0.002(3) 0.004(3)
C23 0.037(4) 0.064(5) 0.088(7) -0.016(5) -0.011(4) 0.011(3)
C24 0.047(4) 0.060(5) 0.082(7) -0.007(5) -0.025(4) 0.008(4)
C25 0.050(4) 0.043(4) 0.052(5) -0.005(3) -0.013(3) -0.005(3)
C26 0.039(3) 0.032(3) 0.050(4) 0.000(3) -0.002(3) -0.003(3)
C27 0.051(4) 0.037(3) 0.044(4) -0.013(3) 0.005(3) 0.001(3)
C28 0.050(4) 0.044(4) 0.055(5) -0.019(3) 0.001(3) -0.002(3)
C29 0.054(4) 0.055(4) 0.053(5) -0.016(4) 0.001(4) -0.001(4)
C30 0.055(4) 0.049(4) 0.043(4) -0.007(3) -0.006(3) 0.009(3)
C31 0.054(4) 0.035(3) 0.037(4) -0.001(3) 0.004(3) 0.004(3)
C32 0.058(4) 0.037(3) 0.035(4) -0.001(3) 0.009(3) 0.010(3)
C33 0.074(5) 0.041(4) 0.036(4) 0.002(3) 0.008(4) 0.007(3)
C34 0.091(6) 0.044(4) 0.037(4) 0.006(3) -0.002(4) 0.004(4)
C35 0.066(5) 0.044(4) 0.046(5) 0.000(3) -0.016(4) 0.000(3)
C36 0.053(4) 0.032(3) 0.044(4) 0.000(3) -0.001(3) -0.001(3)
C37 0.031(3) 0.043(4) 0.078(6) -0.007(4) 0.004(3) -0.001(3)
C38 0.041(4) 0.049(4) 0.112(8) -0.017(5) 0.001(5) 0.005(3)
C39 0.095(9) 0.095(9) 0.107(10) 0.010(7) -0.005(7) -0.014(7)
C40 0.144(14) 0.134(13) 0.162(15) 0.040(11) 0.027(12) 0.075(11)

loop_
_atom_type_symbol
_atom_type_description
_atom_type_scat_dispersion_real
_atom_type_scat_dispersion_imag
_atom_type_scat_source
C C 0.0033 0.0016 'International Tables Vol C Tables 4.2.6.8 and 6.1.1.4'
H H 0.0000 0.0000 'International Tables Vol C Tables 4.2.6.8 and 6.1.1.4'
N N 0.0061 0.0033 'International Tables Vol C Tables 4.2.6.8 and 6.1.1.4'
O O 0.0106 0.0060 'International Tables Vol C Tables 4.2.6.8 and 6.1.1.4'
Cl Cl 0.1484 0.1585 'International Tables Vol C Tables 4.2.6.8 and 6.1.1.4'
Mn Mn 0.3368 0.7283 'International Tables Vol C Tables 4.2.6.8 and 6.1.1.4'

loop_
_geom_angle_atom_site_label_1
_geom_angle_atom_site_label_2
_geom_angle_atom_site_label_3
_geom_angle
_geom_angle_site_symmetry_1
_geom_angle_site_symmetry_3
Mn1 Mn1 O1 91.15(12) 3_556 .
Mn1 Mn1 O2 85.41(13) 3_556 .
Mn1 Mn1 O8 47.32(12) 3_556 3_556
Mn1 Mn1 O8 36.70(9) 3_556 .
Mn1 Mn1 N1 124.17(15) 3_556 .
Mn1 Mn1 N7 139.08(14) 3_556 .
O1 Mn1 O2 174.92(18) . .
O1 Mn1 O8 91.30(15) . .
O1 Mn1 O8 90.31(17) . 3_556
O1 Mn1 N1 87.93(19) . .
O1 Mn1 N7 97.37(19) . .
O2 Mn1 O8 83.70(16) . .
O2 Mn1 O8 90.10(17) . 3_556
O2 Mn1 N1 90.91(19) . .
O2 Mn1 N7 87.67(19) . .
O8 Mn1 O8 84.02(16) . 3_556
O8 Mn1 N1 87.49(17) . .
O8 Mn1 N1 171.29(19) 3_556 .
O8 Mn1 N7 170.68(18) . .
O8 Mn1 N7 92.50(17) 3_556 .
N1 Mn1 N7 96.18(19) . .
O1 Mn2 O3 91.77(17) . .
O1 Mn2 O4 175.90(19) . .
O1 Mn2 O7 86.05(16) . .
O1 Mn2 N3 88.13(19) . .
O1 Mn2 N8 97.39(18) . .
O3 Mn2 O4 90.29(18) . .
O3 Mn2 O7 88.17(16) . .
O3 Mn2 N3 172.8(2) . .
O3 Mn2 N8 89.43(19) . .
O4 Mn2 O7 90.48(18) . .
O4 Mn2 N3 89.4(2) . .
O4 Mn2 N8 86.17(19) . .
O7 Mn2 N3 84.69(18) . .
O7 Mn2 N8 175.87(17) . .
N3 Mn2 N8 97.7(2) . .
O1 Mn3 O5 92.06(17) . .
O1 Mn3 O6 176.13(19) . .
O1 Mn3 N5 87.79(18) . .
O1 Mn3 N9 96.50(18) . .
O5 Mn3 O6 89.39(18) . .
O5 Mn3 N5 171.8(2) . .
O5 Mn3 N9 92.4(2) . .
O6 Mn3 N5 90.27(19) . .
O6 Mn3 N9 87.01(18) . .
N5 Mn3 N9 95.8(2) . .
O11 Cl1 O12 110.7(4) . .
O11 Cl1 O13 111.2(4) . .
O11 Cl1 O14 111.8(4) . .
O12 Cl1 O13 111.7(6) . .
O12 Cl1 O14 106.0(7) . .
O13 Cl1 O14 105.3(6) . .
Mn1 O1 Mn2 119.7(2) . .
Mn1 O1 Mn3 119.9(2) . .
Mn2 O1 Mn3 118.3(2) . .
Mn1 O2 C1 119.2(4) . .
Mn2 O3 N1 115.5(3) . .
Mn2 O4 C8 123.5(4) . .
Mn3 O5 N3 114.0(3) . .
Mn3 O6 C15 120.0(4) . .
Mn2 O7 H7A 107.6 . .
Mn2 O7 C37 121.5(4) . .
H7A O7 C37 109.5 . .
Mn1 O8 Mn1 95.98(16) . 3_556
Mn1 O8 N5 113.4(3) 3_556 3_556
Mn1 O8 N5 112.1(3) . 3_556
H9A O9 C39 109.5 . .
Mn1 N1 O3 118.3(3) . .
Mn1 N1 C7 126.8(4) . .
O3 N1 C7 112.6(5) . .
H2A N2 H2B 120.0 . .
H2A N2 C7 120.0 . .
H2B N2 C7 120.0 . .
Mn2 N3 O5 116.4(4) . .
Mn2 N3 C14 128.4(4) . .
O5 N3 C14 113.7(5) . .
H4A N4 H4B 120.0 . .
H4A N4 C14 120.0 . .
H4B N4 C14 120.0 . .
Mn3 N5 O8 115.5(3) . 3_556
Mn3 N5 C21 128.8(4) . .
O8 N5 C21 114.1(5) 3_556 .
H6A N6 H6B 120.0 . .
H6A N6 C21 120.0 . .
H6B N6 C21 120.0 . .
Mn1 N7 C22 120.2(5) . .
Mn1 N7 C26 121.8(4) . .
C22 N7 C26 118.0(6) . .
Mn2 N8 C27 117.1(5) . .
Mn2 N8 C31 125.2(4) . .
C27 N8 C31 117.5(6) . .
Mn3 N9 C32 118.6(5) . .
Mn3 N9 C36 123.8(5) . .
C32 N9 C36 117.6(6) . .
O2 C1 C2 122.4(6) . .
O2 C1 C6 118.9(6) . .
C2 C1 C6 118.7(6) . .
C1 C2 C3 119.2(6) . .
C1 C2 C7 122.6(5) . .
C3 C2 C7 118.2(6) . .
C2 C3 H3A 119.3 . .
C2 C3 C4 121.4(6) . .
H3A C3 C4 119.3 . .
C3 C4 H4C 120.5 . .
C3 C4 C5 119.1(6) . .
H4C C4 C5 120.5 . .
C4 C5 H5B 120.0 . .
C4 C5 C6 120.0(7) . .
H5B C5 C6 120.0 . .
C1 C6 C5 121.6(7) . .
C1 C6 H6C 119.2 . .
C5 C6 H6C 119.2 . .
N1 C7 N2 120.7(6) . .
N1 C7 C2 118.7(5) . .
N2 C7 C2 120.4(5) . .
O4 C8 C9 123.1(5) . .
O4 C8 C13 118.9(6) . .
C9 C8 C13 117.9(6) . .
C8 C9 C10 118.5(5) . .
C8 C9 C14 121.8(6) . .
C10 C9 C14 119.7(6) . .
C9 C10 H10B 118.9 . .
C9 C10 C11 122.3(6) . .
H10B C10 C11 118.9 . .
C10 C11 H11B 120.3 . .
C10 C11 C12 119.4(6) . .
H11B C11 C12 120.3 . .
C11 C12 H12B 120.1 . .
C11 C12 C13 119.8(6) . .
H12B C12 C13 120.1 . .
C8 C13 C12 122.0(6) . .
C8 C13 H13B 119.0 . .
C12 C13 H13B 119.0 . .
N3 C14 N4 120.4(6) . .
N3 C14 C9 119.6(6) . .
N4 C14 C9 119.9(6) . .
O6 C15 C16 123.9(5) . .
O6 C15 C20 117.7(6) . .
C16 C15 C20 118.4(6) . .
C15 C16 C17 119.2(6) . .
C15 C16 C21 122.5(5) . .
C17 C16 C21 118.2(6) . .
C16 C17 H17A 119.3 . .
C16 C17 C18 121.4(6) . .
H17A C17 C18 119.3 . .
C17 C18 H18A 120.5 . .
C17 C18 C19 119.0(6) . .
H18A C18 C19 120.5 . .
C18 C19 H19A 119.7 . .
C18 C19 C20 120.5(6) . .
H19A C19 C20 119.7 . .
C15 C20 C19 121.3(6) . .
C15 C20 H20A 119.3 . .
C19 C20 H20A 119.3 . .
N5 C21 N6 122.5(5) . .
N5 C21 C16 117.4(5) . .
N6 C21 C16 120.1(5) . .
N7 C22 H22A 118.5 . .
N7 C22 C23 123.0(8) . .
H22A C22 C23 118.5 . .
C22 C23 H23A 120.7 . .
C22 C23 C24 118.6(8) . .
H23A C23 C24 120.7 . .
C23 C24 H24A 120.4 . .
C23 C24 C25 119.2(7) . .
H24A C24 C25 120.4 . .
C24 C25 H25A 120.7 . .
C24 C25 C26 118.6(8) . .
H25A C25 C26 120.7 . .
N7 C26 C25 122.5(7) . .
N7 C26 H26A 118.7 . .
C25 C26 H26A 118.7 . .
N8 C27 H27A 118.8 . .
N8 C27 C28 122.4(7) . .
H27A C27 C28 118.8 . .
C27 C28 H28A 120.3 . .
C27 C28 C29 119.3(7) . .
H28A C28 C29 120.3 . .
C28 C29 H29A 120.5 . .
C28 C29 C30 119.1(7) . .
H29A C29 C30 120.5 . .
C29 C30 H30A 120.8 . .
C29 C30 C31 118.5(7) . .
H30A C30 C31 120.8 . .
N8 C31 C30 123.2(7) . .
N8 C31 H31A 118.4 . .
C30 C31 H31A 118.4 . .
N9 C32 H32A 118.1 . .
N9 C32 C33 123.9(7) . .
H32A C32 C33 118.1 . .
C32 C33 H33A 120.6 . .
C32 C33 C34 118.8(8) . .
H33A C33 C34 120.6 . .
C33 C34 H34A 120.6 . .
C33 C34 C35 118.8(7) . .
H34A C34 C35 120.6 . .
C34 C35 H35A 120.6 . .
C34 C35 C36 118.7(8) . .
H35A C35 C36 120.6 . .
N9 C36 C35 122.1(7) . .
N9 C36 H36A 118.9 . .
C35 C36 H36A 118.9 . .
O7 C37 H37A 110.2 . .
O7 C37 H37B 110.2 . .
O7 C37 C38 107.4(6) . .
H37A C37 H37B 108.5 . .
H37A C37 C38 110.2 . .
H37B C37 C38 110.2 . .
C37 C38 H38A 109.5 . .
C37 C38 H38B 109.5 . .
C37 C38 H38C 109.5 . .
H38A C38 H38B 109.5 . .
H38A C38 H38C 109.5 . .
H38B C38 H38C 109.5 . .
O9 C39 H39A 107.8 . .
O9 C39 H39B 107.8 . .
O9 C39 C40 118.2(12) . .
H39A C39 H39B 107.1 . .
H39A C39 C40 107.8 . .
H39B C39 C40 107.8 . .
C39 C40 H40A 109.5 . .
C39 C40 H40B 109.5 . .
C39 C40 H40C 109.5 . .
H40A C40 H40B 109.5 . .
H40A C40 H40C 109.5 . .
H40B C40 H40C 109.5 . .
H10 O10 C41 109.5 . .
O10 C41 H41A 109.2 . .
O10 C41 H41B 109.2 . .
O10 C41 C42 112.0(12) . .
H41A C41 H41B 107.9 . .
H41A C41 C42 109.2 . .
H41B C41 C42 109.2 . .
C41 C42 H42A 109.5 . .
C41 C42 H42B 109.5 . .
C41 C42 H42C 109.5 . .
H42A C42 H42B 109.5 . .
H42A C42 H42C 109.5 . .
H42B C42 H42C 109.5 . .
H10' O10' C41' 109.5 . .
O10' C41' H41C 111.3 . .
O10' C41' H41D 111.3 . .
O10' C41' C42' 102.6(16) . .
H41C C41' H41D 109.2 . .
H41C C41' C42' 111.3 . .
H41D C41' C42' 111.3 . .
C41' C42' H42D 109.5 . .
C41' C42' H42E 109.5 . .
C41' C42' H42F 109.5 . .
H42D C42' H42E 109.5 . .
H42D C42' H42F 109.5 . .
H42E C42' H42F 109.5 . .

loop_
_geom_bond_atom_site_label_1
_geom_bond_atom_site_label_2
_geom_bond_distance
_geom_bond_site_symmetry_2
Mn1 Mn1 3.2253(19) 3_556
Mn1 O1 1.886(4) .
Mn1 O2 1.923(4) .
Mn1 O8 2.384(4) .
Mn1 O8 1.938(4) 3_556
Mn1 N1 1.969(5) .
Mn1 N7 2.293(5) .
Mn2 O1 1.900(4) .
Mn2 O3 1.894(4) .
Mn2 O4 1.889(4) .
Mn2 O7 2.409(4) .
Mn2 N3 1.971(5) .
Mn2 N8 2.333(6) .
Mn3 O1 1.902(4) .
Mn3 O5 1.887(4) .
Mn3 O6 1.892(4) .
Mn3 N5 1.951(5) .
Mn3 N9 2.308(5) .
Cl1 O11 1.431(5) .
Cl1 O12 1.383(6) .
Cl1 O13 1.397(7) .
Cl1 O14 1.411(8) .
O2 C1 1.359(7) .
O3 N1 1.396(6) .
O4 C8 1.330(7) .
O5 N3 1.401(6) .
O6 C15 1.345(7) .
O7 H7A 0.840 .
O7 C37 1.471(7) .
O8 Mn1 1.938(4) 3_556
O8 N5 1.414(6) 3_556
O9 H9A 0.840 .
O9 C39 1.352(12) .
N1 C7 1.311(7) .
N2 H2A 0.880 .
N2 H2B 0.880 .
N2 C7 1.338(7) .
N3 C14 1.304(8) .
N4 H4A 0.880 .
N4 H4B 0.880 .
N4 C14 1.336(8) .
N5 O8 1.414(6) 3_556
N5 C21 1.316(7) .
N6 H6A 0.880 .
N6 H6B 0.880 .
N6 C21 1.320(8) .
N7 C22 1.337(9) .
N7 C26 1.330(9) .
N8 C27 1.356(8) .
N8 C31 1.333(8) .
N9 C32 1.336(9) .
N9 C36 1.337(9) .
C1 C2 1.411(9) .
C1 C6 1.384(9) .
C2 C3 1.394(8) .
C2 C7 1.470(9) .
C3 H3A 0.950 .
C3 C4 1.383(9) .
C4 H4C 0.950 .
C4 C5 1.393(10) .
C5 H5B 0.950 .
C5 C6 1.382(9) .
C6 H6C 0.950 .
C8 C9 1.424(8) .
C8 C13 1.404(9) .
C9 C10 1.389(9) .
C9 C14 1.466(8) .
C10 H10B 0.950 .
C10 C11 1.381(9) .
C11 H11B 0.950 .
C11 C12 1.382(10) .
C12 H12B 0.950 .
C12 C13 1.375(10) .
C13 H13B 0.950 .
C15 C16 1.412(9) .
C15 C20 1.400(8) .
C16 C17 1.403(8) .
C16 C21 1.481(8) .
C17 H17A 0.950 .
C17 C18 1.383(9) .
C18 H18A 0.950 .
C18 C19 1.391(10) .
C19 H19A 0.950 .
C19 C20 1.380(9) .
C20 H20A 0.950 .
C22 H22A 0.950 .
C22 C23 1.373(10) .
C23 H23A 0.950 .
C23 C24 1.388(13) .
C24 H24A 0.950 .
C24 C25 1.361(12) .
C25 H25A 0.950 .
C25 C26 1.401(9) .
C26 H26A 0.950 .
C27 H27A 0.950 .
C27 C28 1.381(10) .
C28 H28A 0.950 .
C28 C29 1.369(11) .
C29 H29A 0.950 .
C29 C30 1.386(11) .
C30 H30A 0.950 .
C30 C31 1.385(10) .
C31 H31A 0.950 .
C32 H32A 0.950 .
C32 C33 1.377(10) .
C33 H33A 0.950 .
C33 C34 1.373(12) .
C34 H34A 0.950 .
C34 C35 1.385(12) .
C35 H35A 0.950 .
C35 C36 1.408(10) .
C36 H36A 0.950 .
C37 H37A 0.990 .
C37 H37B 0.990 .
C37 C38 1.518(9) .
C38 H38A 0.980 .
C38 H38B 0.980 .
C38 H38C 0.980 .
C39 H39A 0.990 .
C39 H39B 0.990 .
C39 C40 1.559(17) .
C40 H40A 0.980 .
C40 H40B 0.980 .
C40 H40C 0.980 .
O10 H10 0.840 .
O10 C41 1.582(16) .
C41 H41A 0.990 .
C41 H41B 0.990 .
C41 C42 1.627(16) .
C42 H42A 0.980 .
C42 H42B 0.980 .
C42 H42C 0.980 .
O10' H10' 0.840 .
O10' C41' 1.658(16) .
C41' H41C 0.990 .
C41' H41D 0.990 .
C41' C42' 1.73(3) .
C42' H42D 0.980 .
C42' H42E 0.980 .
C42' H42F 0.980 .

loop_
_geom_hbond_atom_site_label_D
_geom_hbond_atom_site_label_H
_geom_hbond_atom_site_label_A
_geom_hbond_distance_DH
_geom_hbond_distance_HA
_geom_hbond_distance_DA
_geom_hbond_angle_DHA
_geom_hbond_site_symmetry_A
O7 H7A O2 0.84 2.19 3.024(6) 170.5 3_556
O9 H9A O6 0.84 2.10 2.931(7) 169.0 .
N2 H2B Cl1 0.88 2.98 3.704(5) 141.3 4_566
N2 H2B O11 0.88 2.15 2.950(7) 151.4 4_566
N4 H4A O9 0.88 2.25 3.120(8) 169.9 .
N4 H4B O13 0.88 2.15 2.995(9) 161.6 3_556
N6 H6A O7 0.88 2.11 2.992(7) 175.2 3_556
N6 H6B O10 0.88 2.22 3.072(11) 163.6 3_556
N6 H6B O10' 0.88 2.20 3.001(15) 150.5 3_556
C27 H27A O3 0.95 2.55 3.068(8) 114.6 .
C38 H38C O4 0.98 2.46 3.274(11) 140.0 .
O10 H10 O14 0.84 2.51 3.038(14) 122.0 4_566
C41 H41B O14 0.99 2.13 2.904(17) 134.2 4_566
C42 H42B O9 0.98 2.14 2.93(3) 137.3 2_456
C42 H42C O3 0.98 2.19 3.12(2) 159.4 .
C42 H42C N2 0.98 2.57 3.34(3) 135.6 .
O10' H10' N2 0.84 2.61 3.429(17) 165.5 .
C42' H42D O3 0.98 2.40 3.03(3) 121.0 .
C42' H42D O4 0.98 1.93 2.89(3) 163.4 .
C42' H42E O9 0.98 2.01 2.89(4) 149.4 2_456
C42' H42F N2 0.98 2.44 3.30(4) 147.1 .

loop_
_geom_torsion_atom_site_label_1
_geom_torsion_atom_site_label_2
_geom_torsion_atom_site_label_3
_geom_torsion_atom_site_label_4
_geom_torsion
_geom_torsion_site_symmetry_1
Mn1 Mn1 O1 Mn2 -113.1(2) 3_556
Mn1 Mn1 O1 Mn3 49.8(2) 3_556
O8 Mn1 O1 Mn2 -76.4(2) .
O8 Mn1 O1 Mn2 -160.5(2) 3_556
O8 Mn1 O1 Mn3 86.5(2) .
O8 Mn1 O1 Mn3 2.5(2) 3_556
N1 Mn1 O1 Mn2 11.0(2) .
N1 Mn1 O1 Mn3 174.0(3) .
N7 Mn1 O1 Mn2 107.0(2) .
N7 Mn1 O1 Mn3 -90.1(2) .
O1 Mn2 O3 N1 -18.1(4) .
O4 Mn2 O3 N1 165.5(4) .
O7 Mn2 O3 N1 -104.1(4) .
N8 Mn2 O3 N1 79.3(4) .
O3 Mn2 O4 C8 -149.0(5) .
O7 Mn2 O4 C8 122.8(5) .
N3 Mn2 O4 C8 38.1(5) .
N8 Mn2 O4 C8 -59.6(5) .
O1 Mn3 O5 N3 -26.0(4) .
O6 Mn3 O5 N3 157.6(4) .
N9 Mn3 O5 N3 70.6(4) .
O5 Mn3 O6 C15 -146.6(4) .
N5 Mn3 O6 C15 41.6(4) .
N9 Mn3 O6 C15 -54.2(5) .
Mn2 O3 N1 Mn1 30.7(5) .
Mn2 O3 N1 C7 -165.4(4) .
Mn3 O5 N3 Mn2 39.4(5) .
Mn3 O5 N3 C14 -153.2(4) .
Mn1 O2 C1 C2 -41.5(7) .
Mn1 O2 C1 C6 137.6(5) .
O2 C1 C2 C3 -179.6(6) .
O2 C1 C2 C7 1.3(9) .
C6 C1 C2 C3 1.2(9) .
C6 C1 C2 C7 -177.9(6) .
C1 C2 C3 C4 -3.2(10) .
C7 C2 C3 C4 176.0(6) .
C2 C3 C4 C5 3.0(11) .
C3 C4 C5 C6 -0.9(12) .
C4 C5 C6 C1 -1.1(12) .
O2 C1 C6 C5 -178.3(7) .
C2 C1 C6 C5 0.9(11) .
Mn1 N1 C7 N2 164.2(5) .
Mn1 N1 C7 C2 -20.2(8) .
O3 N1 C7 N2 1.9(8) .
O3 N1 C7 C2 177.5(5) .
C1 C2 C7 N1 31.7(9) .
C1 C2 C7 N2 -152.8(6) .
C3 C2 C7 N1 -147.5(6) .
C3 C2 C7 N2 28.1(9) .
Mn2 O4 C8 C9 -33.7(8) .
Mn2 O4 C8 C13 147.8(5) .
O4 C8 C9 C10 178.4(6) .
O4 C8 C9 C14 -3.9(9) .
C13 C8 C9 C10 -3.0(9) .
C13 C8 C9 C14 174.7(6) .
C8 C9 C10 C11 2.6(9) .
C14 C9 C10 C11 -175.1(6) .
C9 C10 C11 C12 -0.3(10) .
C10 C11 C12 C13 -1.7(10) .
C11 C12 C13 C8 1.2(10) .
O4 C8 C13 C12 179.8(6) .
C9 C8 C13 C12 1.1(10) .
Mn2 N3 C14 N4 171.2(5) .
Mn2 N3 C14 C9 -8.4(9) .
O5 N3 C14 N4 5.7(8) .
O5 N3 C14 C9 -173.9(5) .
C8 C9 C14 N3 25.2(9) .
C8 C9 C14 N4 -154.4(6) .
C10 C9 C14 N3 -157.1(6) .
C10 C9 C14 N4 23.3(9) .
Mn3 O6 C15 C16 -36.5(8) .
Mn3 O6 C15 C20 145.5(5) .
O6 C15 C16 C17 179.0(6) .
O6 C15 C16 C21 -3.6(10) .
C20 C15 C16 C17 -3.0(9) .
C20 C15 C16 C21 174.4(6) .
C15 C16 C17 C18 1.7(10) .
C21 C16 C17 C18 -175.8(6) .
C16 C17 C18 C19 0.9(10) .
C17 C18 C19 C20 -2.3(11) .
C18 C19 C20 C15 0.9(11) .
O6 C15 C20 C19 179.8(6) .
C16 C15 C20 C19 1.7(10) .
Mn3 N5 C21 N6 171.9(4) .
Mn3 N5 C21 C16 -7.3(8) .
O8 N5 C21 N6 6.9(8) 3_556
O8 N5 C21 C16 -172.3(5) 3_556
C15 C16 C21 N5 26.4(9) .
C15 C16 C21 N6 -152.9(6) .
C17 C16 C21 N5 -156.2(6) .
C17 C16 C21 N6 24.6(9) .
Mn1 N7 C22 C23 179.7(7) .
C26 N7 C22 C23 1.8(11) .
N7 C22 C23 C24 -0.5(14) .
C22 C23 C24 C25 -1.5(15) .
C23 C24 C25 C26 2.0(14) .
Mn1 N7 C26 C25 -179.2(5) .
C22 N7 C26 C25 -1.3(10) .
C24 C25 C26 N7 -0.6(12) .
Mn2 N8 C27 C28 -173.8(6) .
C31 N8 C27 C28 1.3(11) .
N8 C27 C28 C29 0.5(12) .
C27 C28 C29 C30 -1.7(13) .
C28 C29 C30 C31 1.3(13) .
Mn2 N8 C31 C30 172.9(6) .
C27 N8 C31 C30 -1.8(11) .
C29 C30 C31 N8 0.5(12) .
Mn3 N9 C32 C33 -176.4(5) .
C36 N9 C32 C33 2.3(10) .
N9 C32 C33 C34 -0.4(11) .
C32 C33 C34 C35 -1.9(11) .
C33 C34 C35 C36 2.2(11) .
Mn3 N9 C36 C35 176.7(5) .
C32 N9 C36 C35 -1.9(10) .
C34 C35 C36 N9 -0.3(11) .
Mn2 O7 C37 C38 81.5(7) .
